data_7135154
loop_
_publ_author_name
'Sarwa, Aleksandra'
'Matviyishyn, Maksym'
'Perdek, J&#x119;drzej P'
'Trzaskowski, Bartosz'
'Kulesza, Dagmara'
'Zych, Eugeniusz'
'Szyszko, Bartosz'

_publ_section_title
;
 Mechanically interlocked porphyrinoids: self-assembly of metal-stabilised
 catenaphyrins.
;
_journal_issue 1
_journal_name_full 'Chemical communications (Cambridge, England)'
_journal_page_first 148
_journal_page_last 151
_journal_paper_doi 10.1039/d5cc05702g
_journal_volume 62
_journal_year 2026
_chemical_formula_moiety 'C76 H64 N12 O8 Zn2'
_chemical_formula_sum 'C76 H64 N12 O8 Zn2'
_chemical_formula_weight 1404.13
_space_group_crystal_system trigonal
_space_group_IT_number 152
_space_group_name_Hall 'P 31 2"'
_space_group_name_H-M_alt 'P 31 2 1'
_atom_sites_solution_hydrogens geom
_atom_sites_solution_primary difmap
_audit_creation_date 2025-08-28
_audit_creation_method
;
Olex2 1.5
(compiled 2025.04.05 svn.rf049d14d for OlexSys, GUI svn.r7205)
;
_audit_update_record
;
2025-08-28 deposited with the CCDC.	2025-11-05 downloaded from the CCDC.
;
_cell_angle_alpha 90
_cell_angle_beta 90
_cell_angle_gamma 120
_cell_formula_units_Z 3
_cell_length_a 23.123(4)
_cell_length_b 23.123(4)
_cell_length_c 16.184(3)
_cell_measurement_reflns_used 37828
_cell_measurement_temperature 99.98(10)
_cell_measurement_theta_max 74.7410
_cell_measurement_theta_min 2.1840
_cell_volume 7494(2)
_computing_cell_refinement 'CrysAlisPro 1.171.43.104a (Rigaku OD, 2023)'
_computing_data_collection 'CrysAlisPro system (CCD 42.102a 64-bit (release 15-09-2023))'
_computing_data_reduction 'CrysAlisPro 1.171.43.104a (Rigaku OD, 2023)'
_computing_molecular_graphics 'Olex2 1.5 (Dolomanov et al., 2009)'
_computing_publication_material 'Olex2 1.5 (Dolomanov et al., 2009)'
_computing_structure_refinement 'SHELXL 2019/3 (Sheldrick, 2015)'
_computing_structure_solution 'SHELXT 2018/2 (Sheldrick, 2015)'
_diffrn_ambient_environment N~2~
_diffrn_ambient_temperature 99.98(10)
_diffrn_detector 'Hybrid Pixel Array Detector'
_diffrn_detector_area_resol_mean 10.0000
_diffrn_detector_type 'HyPix-Arc 150'
_diffrn_measured_fraction_theta_full 0.998
_diffrn_measured_fraction_theta_max 0.991
_diffrn_measurement_details
;
List of Runs (angles in degrees, time in seconds):

  # Type    Start    End  Width  t~exp~   \w     \q     \k     \f   Frames
#--------------------------------------------------------------------------
  1  \w     93.00 118.00   0.50    1.00    --   80.75  64.00 170.11   50
  2  \w     91.00 127.00   0.50    1.00    --   80.75  36.00  75.83   72
  3  \w     66.00 125.00   0.50    1.00    --   80.75  20.00  74.96  118
  4  \w     52.00  89.00   0.50    1.00    --   80.75  10.00  70.14   74
  5  \w     78.00 125.00   0.50    1.00    --   80.75  12.00 131.18   94
  6  \w     93.00 125.00   0.50    1.00    --   80.75  13.00 -45.90   64
  7  \w     65.00  91.00   0.50    1.00    --   80.75  22.00-153.02   52
  8  \w     52.00  77.00   0.50    1.00    --   80.75  13.00 -45.90   50
  9  \w     45.00  70.00   0.50    1.00    --   80.75 -66.00  58.81   50
 10  \w     42.00  95.00   0.50    1.00    --   80.75-124.00   1.92  106
 11  \w     24.00  60.00   0.50    1.00    --   62.21-125.00 -90.00   72
 12  \w     46.00  71.00   0.50    1.00    --   80.75-122.00-107.95   50
 13  \w     37.00  62.00   0.50    1.00    --   75.70 -99.00 -47.00   50
 14  \w     38.00  63.00   0.50    1.00    --   76.74 -99.00 -47.00   50
 15  \w     33.00  71.00   0.50    1.00    --   62.21 -99.00 -47.00   76
 16  \w     28.00  54.00   0.50    1.00    --   62.21 -95.00  30.00   52
 17  \w     63.00  92.00   0.50    1.00    --   80.75-100.00  -5.81   58
 18  \w     89.00 118.00   0.50    1.00    --   80.75 105.00 155.65   58
 19  \w     41.00  68.00   0.50    1.00    --   75.70 -95.00 150.00   54
 20  \w   -118.00 -93.00   0.50    1.00    --  -79.25 -67.00 -84.23   50
 21  \w   -124.00 -95.00   0.50    1.00    --  -79.25 -50.00-138.34   58
 22  \w    -65.00 -40.00   0.50    1.00    --  -79.25  58.00-178.36   50
 23  \w    -62.00 -37.00   0.50    1.00    --  -79.25  56.00  15.92   50
 24  \w    -93.00 -42.00   0.50    1.00    --  -74.80   0.00 120.00  102
 25  \w    -60.00 -34.00   0.50    1.00    --  -63.24  99.00  59.00   52
 26  \w    -84.00 -56.00   0.50    1.00    --  -74.80  99.00  59.00   56
 27  \w    -87.00 -62.00   0.50    1.00    --  -76.67  99.00  59.00   50
 28  \w    -77.00 -51.00   0.50    1.00    --  -79.25  98.00 -15.98   52
;
_diffrn_measurement_device 'four-circle diffractometer'
_diffrn_measurement_device_type 'XtaLAB Synergy R, DW system, HyPix-Arc 150'
_diffrn_measurement_method '\w scans'
_diffrn_orient_matrix_type 'CrysAlisPro convention (1999,Acta A55,543-557)'
_diffrn_orient_matrix_UB_11 -0.0137323000
_diffrn_orient_matrix_UB_12 0.0585416000
_diffrn_orient_matrix_UB_13 0.0066688000
_diffrn_orient_matrix_UB_21 -0.0346499000
_diffrn_orient_matrix_UB_22 -0.0269599000
_diffrn_orient_matrix_UB_23 0.0838661000
_diffrn_orient_matrix_UB_31 0.0672726000
_diffrn_orient_matrix_UB_32 0.0419793000
_diffrn_orient_matrix_UB_33 0.0445594000
_diffrn_radiation_monochromator mirror
_diffrn_radiation_probe x-ray
_diffrn_radiation_type 'Cu K\a'
_diffrn_radiation_wavelength 1.54184
_diffrn_reflns_av_R_equivalents 0.0203
_diffrn_reflns_av_unetI/netI 0.0106
_diffrn_reflns_Laue_measured_fraction_full 0.998
_diffrn_reflns_Laue_measured_fraction_max 0.991
_diffrn_reflns_limit_h_max 28
_diffrn_reflns_limit_h_min -28
_diffrn_reflns_limit_k_max 27
_diffrn_reflns_limit_k_min -29
_diffrn_reflns_limit_l_max 20
_diffrn_reflns_limit_l_min -19
_diffrn_reflns_number 56592
_diffrn_reflns_point_group_measured_fraction_full 0.996
_diffrn_reflns_point_group_measured_fraction_max 0.975
_diffrn_reflns_theta_full 67.684
_diffrn_reflns_theta_max 75.780
_diffrn_reflns_theta_min 2.206
_diffrn_source 'Rotating-anode X-ray tube'
_diffrn_source_type 'Rigaku (Cu) X-ray Source'
_exptl_absorpt_coefficient_mu 0.959
_exptl_absorpt_correction_T_max 1.000
_exptl_absorpt_correction_T_min 0.443
_exptl_absorpt_correction_type gaussian
_exptl_absorpt_process_details
;
CrysAlisPro 1.171.43.104a (Rigaku Oxford Diffraction, 2023)
Numerical absorption correction based on gaussian integration over
a multifaceted crystal model
Empirical absorption correction using spherical harmonics,
implemented in SCALE3 ABSPACK scaling algorithm.
;
_exptl_crystal_colour red
_exptl_crystal_colour_primary red
_exptl_crystal_density_diffrn 0.933
_exptl_crystal_description block
_exptl_crystal_F_000 2184
_exptl_crystal_recrystallization_method 'slow evaporation from MeOH'
_exptl_crystal_size_max 0.342
_exptl_crystal_size_mid 0.228
_exptl_crystal_size_min 0.19
_refine_diff_density_max 0.226
_refine_diff_density_min -0.564
_refine_diff_density_rms 0.083
_refine_ls_abs_structure_details
;
 Flack x determined using 4248 quotients [(I+)-(I-)]/[(I+)+(I-)]
 (Parsons, Flack and Wagner, Acta Cryst. B69 (2013) 249-259).
;
_refine_ls_abs_structure_Flack -0.019(6)
_refine_ls_extinction_method none
_refine_ls_goodness_of_fit_ref 1.087
_refine_ls_hydrogen_treatment constr
_refine_ls_matrix_type full
_refine_ls_number_parameters 442
_refine_ls_number_reflns 10160
_refine_ls_number_restraints 0
_refine_ls_restrained_S_all 1.087
_refine_ls_R_factor_all 0.0446
_refine_ls_R_factor_gt 0.0436
_refine_ls_shift/su_max 0.001
_refine_ls_shift/su_mean 0.000
_refine_ls_structure_factor_coef Fsqd
_refine_ls_weighting_details 'w=1/[\s^2^(Fo^2^)+(0.1055P)^2^] where P=(Fo^2^+2Fc^2^)/3'
_refine_ls_weighting_scheme calc
_refine_ls_wR_factor_gt 0.1270
_refine_ls_wR_factor_ref 0.1281
_reflns_Friedel_coverage 0.829
_reflns_Friedel_fraction_full 0.994
_reflns_Friedel_fraction_max 0.957
_reflns_number_gt 9704
_reflns_number_total 10160
_reflns_threshold_expression 'I > 2\s(I)'
_cod_data_source_file d5cc05702g4.cif
_cod_data_source_block catenaphyrin
_cod_depositor_comments
;
The following automatic conversions were performed:

data item '_atom_sites_solution_primary' value 'diffmap' was changed
to 'difmap'.

Automatic conversion script
Id: cif_fix_values 8170 2020-07-09 18:12:32Z antanas 

 Adding full bibliography for 7135153--7135154.cif.
;
_cod_original_cell_volume 7494(3)
_cod_database_code 7135154
_shelx_shelxl_version_number 2019/3
_shelx_space_group_comment
;
The symmetry employed for this shelxl refinement is uniquely defined
by the following loop, which should always be used as a source of
symmetry information in preference to the above space-group names.
They are only intended as comments.
;
_olex2_refinement_description
;
1. Fixed Uiso
 At 1.2 times of:
  All C(H) groups, All C(H,H) groups, All N(H) groups
 At 1.5 times of:
  All C(H,H,H) groups
2.a Secondary CH2 refined with riding coordinates:
 C28(H28A,H28B), C17(H17A,H17B), C35(H35A,H35B), C10(H10A,H10B)
2.b Aromatic/amide H refined with riding coordinates:
 N1(H1), C24(H24), C26(H26), C22(H22), C27(H27), C3(H3), C6(H6), C36(H36),
 C12(H12), C15(H15), C9(H9), C16(H16), C19(H19), C20(H20), C7(H7), C30(H30),
 C34(H34), C31(H31), C33(H33), C13(H13), C2(H2)
2.c Idealised Me refined with riding coordinates:
 C38(H38A,H38B,H38C)
;
_smtbx_masks_void_probe_radius 1.2
_smtbx_masks_void_truncation_radius 1.2
_olex2_submission_special_instructions 'No special instructions were received'
_oxdiff_exptl_absorpt_empirical_details
;
Empirical correction (ABSPACK) includes:
- Absorption correction using spherical harmonics
- Frame scaling
;
_oxdiff_exptl_absorpt_empirical_full_max 1.174
_oxdiff_exptl_absorpt_empirical_full_min 0.852

loop_
_space_group_symop_operation_xyz
'x, y, z'
'-y, x-y, z+1/3'
'-x+y, -x, z+2/3'
'y, x, -z'
'x-y, -y, -z+2/3'
'-x, -x+y, -z+1/3'

loop_
_atom_site_label
_atom_site_type_symbol
_atom_site_fract_x
_atom_site_fract_y
_atom_site_fract_z
_atom_site_U_iso_or_equiv
_atom_site_adp_type
_atom_site_occupancy
_atom_site_site_symmetry_order
_atom_site_calc_flag
_atom_site_refinement_flags_posn
_atom_site_refinement_flags_adp
_atom_site_refinement_flags_occupancy
_atom_site_disorder_assembly
_atom_site_disorder_group
Zn1 Zn 0.28252(2) 0.47920(2) 0.31381(2) 0.05471(13) Uani 1 1 d . . . . .
O2 O -0.03422(10) 0.43830(11) 0.26439(12) 0.0592(5) Uani 1 1 d . . . . .
N5 N -0.21821(10) 0.28311(11) 0.08421(12) 0.0477(4) Uani 1 1 d . . . . .
O1 O 0.05625(12) 0.28765(12) 0.03269(15) 0.0692(5) Uani 1 1 d . . . . .
O4 O 0.29741(12) 0.46752(13) 0.43625(14) 0.0678(5) Uani 1 1 d . . . . .
O3 O 0.24393(11) 0.52310(12) 0.44654(13) 0.0664(5) Uani 1 1 d . . . . .
N1 N 0.32840(12) 0.64888(14) 0.37928(13) 0.0555(5) Uani 1 1 d . . . . .
H1 H 0.300746 0.605721 0.384730 0.067 Uiso 1 1 calc R U . . .
C25 C -0.12767(12) 0.39411(13) 0.17518(14) 0.0468(5) Uani 1 1 d . . . . .
N6 N 0.21427(14) 0.62703(19) 0.47394(18) 0.0721(8) Uani 1 1 d . . . . .
C24 C -0.10798(13) 0.35308(13) 0.13700(14) 0.0481(5) Uani 1 1 d . . . . .
H24 H -0.063097 0.362601 0.141601 0.058 Uiso 1 1 calc R U . . .
N3 N 0.32623(15) 0.44048(15) 0.23849(18) 0.0666(6) Uani 1 1 d . . . . .
N2 N 0.37383(12) 0.57095(13) 0.28649(13) 0.0542(5) Uani 1 1 d . . . . .
N4 N -0.18545(13) 0.20273(12) 0.00650(15) 0.0599(5) Uani 1 1 d . . . . .
C26 C -0.19330(13) 0.37912(13) 0.16586(14) 0.0479(5) Uani 1 1 d . . . . .
H26 H -0.208241 0.406779 0.190038 0.057 Uiso 1 1 calc R U . . .
C28 C -0.07937(13) 0.45415(13) 0.22422(16) 0.0500(5) Uani 1 1 d . . . . .
H28A H -0.054627 0.493020 0.187197 0.060 Uiso 1 1 calc R U . . .
H28B H -0.103656 0.465465 0.265647 0.060 Uiso 1 1 calc R U . . .
C21 C -0.13613(14) 0.25262(13) 0.04892(15) 0.0506(5) Uani 1 1 d . . . . .
C4 C 0.38855(14) 0.67683(15) 0.33940(16) 0.0553(6) Uani 1 1 d . . . . .
C23 C -0.15415(12) 0.29784(13) 0.09186(15) 0.0474(5) Uani 1 1 d . . . . .
C22 C -0.07313(15) 0.26011(15) 0.05308(18) 0.0569(6) Uani 1 1 d . . . . .
H22 H -0.038691 0.295994 0.083392 0.068 Uiso 1 1 calc R U . . .
C27 C -0.23705(13) 0.32277(13) 0.12042(14) 0.0482(5) Uani 1 1 d . . . . .
H27 H -0.282203 0.312214 0.115064 0.058 Uiso 1 1 calc R U . . .
C29 C 0.00694(14) 0.48253(17) 0.32193(17) 0.0594(7) Uani 1 1 d . . . . .
C37 C 0.26765(17) 0.49021(18) 0.4780(2) 0.0685(7) Uani 1 1 d . . . . .
C1 C 0.31750(15) 0.69820(17) 0.40961(17) 0.0599(6) Uani 1 1 d . . . . .
C3 C 0.41787(18) 0.74672(17) 0.34596(17) 0.0667(7) Uani 1 1 d . . . . .
H3 H 0.460390 0.778699 0.324900 0.080 Uiso 1 1 calc R U . . .
C6 C 0.47447(15) 0.66230(19) 0.25946(16) 0.0633(7) Uani 1 1 d . . . . .
H6 H 0.510013 0.707278 0.259807 0.076 Uiso 1 1 calc R U . . .
C8 C 0.41163(16) 0.55280(18) 0.23927(17) 0.0613(7) Uani 1 1 d . . . . .
C14 C 0.11523(17) 0.30416(18) 0.0722(2) 0.0673(8) Uani 1 1 d . . . . .
C36 C 0.25876(18) 0.6840(2) 0.45216(19) 0.0685(8) Uani 1 1 d . . . . .
H36 H 0.252440 0.720498 0.465340 0.082 Uiso 1 1 calc R U . . .
C12 C 0.1842(2) 0.28213(19) 0.1632(3) 0.0789(9) Uani 1 1 d . . . . .
H12 H 0.191352 0.251617 0.194765 0.095 Uiso 1 1 calc R U . . .
C5 C 0.41129(14) 0.63744(16) 0.29749(15) 0.0563(6) Uani 1 1 d . . . . .
C15 C 0.16502(17) 0.36990(17) 0.06730(19) 0.0629(7) Uani 1 1 d . . . . .
H15 H 0.158842 0.400070 0.033689 0.075 Uiso 1 1 calc R U . . .
C9 C 0.38523(18) 0.4852(2) 0.2144(2) 0.0697(8) Uani 1 1 d . . . . .
H9 H 0.410826 0.473020 0.180262 0.084 Uiso 1 1 calc R U . . .
C16 C 0.22382(17) 0.39250(18) 0.11063(19) 0.0649(7) Uani 1 1 d . . . . .
H16 H 0.257592 0.438108 0.106661 0.078 Uiso 1 1 calc R U . . .
C19 C -0.10964(19) 0.16438(17) -0.0315(2) 0.0711(8) Uani 1 1 d . . . . .
H19 H -0.101761 0.133008 -0.059894 0.085 Uiso 1 1 calc R U . . .
C11 C 0.23438(19) 0.34911(19) 0.1603(2) 0.0725(8) Uani 1 1 d . . . . .
C20 C -0.17258(19) 0.15996(17) -0.0339(2) 0.0691(8) Uani 1 1 d . . . . .
H20 H -0.207212 0.125306 -0.065503 0.083 Uiso 1 1 calc R U . . .
C7 C 0.47469(16) 0.6091(2) 0.22200(17) 0.0682(8) Uani 1 1 d . . . . .
H7 H 0.509945 0.610020 0.190869 0.082 Uiso 1 1 calc R U . . .
C32 C 0.09605(16) 0.5649(2) 0.44345(19) 0.0717(9) Uani 1 1 d . . . . .
C30 C 0.02476(14) 0.54953(17) 0.32567(18) 0.0599(6) Uani 1 1 d . . . . .
H30 H 0.006520 0.567154 0.287246 0.072 Uiso 1 1 calc R U . . .
C34 C 0.03339(16) 0.4574(2) 0.37861(19) 0.0666(7) Uani 1 1 d . . . . .
H34 H 0.021428 0.411731 0.376139 0.080 Uiso 1 1 calc R U . . .
C31 C 0.06957(15) 0.5908(2) 0.3861(2) 0.0700(8) Uani 1 1 d . . . . .
H31 H 0.082130 0.636707 0.388375 0.084 Uiso 1 1 calc R U . . .
C33 C 0.07718(18) 0.4983(2) 0.4390(2) 0.0736(9) Uani 1 1 d . . . . .
H33 H 0.094480 0.480074 0.477935 0.088 Uiso 1 1 calc R U . . .
C13 C 0.1252(2) 0.25915(19) 0.1220(3) 0.0782(9) Uani 1 1 d . . . . .
H13 H 0.091147 0.213672 0.126457 0.094 Uiso 1 1 calc R U . . .
C18 C -0.06074(19) 0.21482(19) 0.0126(2) 0.0697(8) Uani 1 1 d . . . . .
C2 C 0.37470(19) 0.76096(18) 0.38794(19) 0.0692(8) Uani 1 1 d . . . . .
H2 H 0.381489 0.804098 0.400212 0.083 Uiso 1 1 calc R U . . .
C17 C 0.0058(2) 0.2181(2) 0.0242(3) 0.0823(10) Uani 1 1 d . . . . .
H17A H 0.004748 0.192875 0.074158 0.099 Uiso 1 1 calc R U . . .
H17B H 0.015781 0.198258 -0.024187 0.099 Uiso 1 1 calc R U . . .
C35 C 0.14794(17) 0.6112(3) 0.5053(2) 0.0890(13) Uani 1 1 d . . . . .
H35A H 0.145715 0.652582 0.511608 0.107 Uiso 1 1 calc R U . . .
H35B H 0.139656 0.589095 0.559949 0.107 Uiso 1 1 calc R U . . .
C10 C 0.2986(2) 0.3718(2) 0.2101(3) 0.0828(10) Uani 1 1 d . . . . .
H10A H 0.288945 0.342020 0.258310 0.099 Uiso 1 1 calc R U . . .
H10B H 0.331945 0.368408 0.175124 0.099 Uiso 1 1 calc R U . . .
C38 C 0.2612(3) 0.4767(3) 0.5714(2) 0.0959(13) Uani 1 1 d . . . . .
H38A H 0.299455 0.513137 0.599822 0.144 Uiso 1 1 calc R U . . .
H38B H 0.260026 0.434473 0.582383 0.144 Uiso 1 1 calc R U . . .
H38C H 0.219827 0.473852 0.591458 0.144 Uiso 1 1 calc R U . . .

loop_
_atom_site_aniso_label
_atom_site_aniso_U_11
_atom_site_aniso_U_22
_atom_site_aniso_U_33
_atom_site_aniso_U_23
_atom_site_aniso_U_13
_atom_site_aniso_U_12
Zn1 0.0551(2) 0.0632(2) 0.0537(2) -0.00051(15) -0.00530(15) 0.03555(17)
O2 0.0532(10) 0.0673(11) 0.0597(10) -0.0182(9) -0.0126(8) 0.0322(9)
N5 0.0474(10) 0.0477(10) 0.0417(9) 0.0007(8) 0.0014(8) 0.0192(8)
O1 0.0649(12) 0.0707(13) 0.0767(13) -0.0105(10) 0.0000(10) 0.0374(11)
O4 0.0598(11) 0.0777(14) 0.0621(11) 0.0066(10) -0.0093(9) 0.0316(10)
O3 0.0621(11) 0.0756(13) 0.0555(10) -0.0006(9) -0.0002(9) 0.0299(10)
N1 0.0531(12) 0.0698(14) 0.0446(10) -0.0064(9) -0.0068(9) 0.0315(11)
C25 0.0432(11) 0.0504(12) 0.0406(10) 0.0013(9) 0.0012(9) 0.0188(10)
N6 0.0528(13) 0.101(2) 0.0623(14) -0.0280(14) -0.0125(11) 0.0379(15)
C24 0.0518(12) 0.0482(12) 0.0432(10) -0.0022(9) 0.0024(9) 0.0242(10)
N3 0.0658(15) 0.0730(16) 0.0749(15) -0.0084(12) -0.0091(12) 0.0451(13)
N2 0.0534(11) 0.0708(14) 0.0428(9) 0.0005(9) -0.0025(8) 0.0344(11)
N4 0.0628(13) 0.0526(12) 0.0626(12) -0.0098(10) -0.0065(11) 0.0276(11)
C26 0.0454(11) 0.0526(12) 0.0435(10) -0.0068(9) -0.0009(9) 0.0228(10)
C28 0.0439(11) 0.0538(13) 0.0489(11) -0.0084(10) -0.0013(9) 0.0218(10)
C21 0.0570(13) 0.0482(12) 0.0456(11) -0.0010(10) -0.0007(10) 0.0256(11)
C4 0.0554(14) 0.0663(15) 0.0440(11) 0.0016(10) -0.0046(10) 0.0302(12)
C23 0.0462(11) 0.0493(12) 0.0453(11) 0.0041(9) 0.0021(9) 0.0229(10)
C22 0.0577(14) 0.0548(13) 0.0598(14) -0.0049(11) -0.0001(11) 0.0294(12)
C27 0.0472(11) 0.0550(13) 0.0388(10) -0.0039(9) -0.0020(9) 0.0228(10)
C29 0.0516(14) 0.0754(18) 0.0497(12) -0.0160(12) -0.0009(11) 0.0306(13)
C37 0.0623(16) 0.0756(19) 0.0591(15) -0.0001(14) -0.0107(13) 0.0282(15)
C1 0.0648(15) 0.0751(18) 0.0478(12) -0.0105(12) -0.0100(11) 0.0410(15)
C3 0.0732(18) 0.0660(17) 0.0489(13) 0.0021(12) -0.0107(13) 0.0258(15)
C6 0.0541(14) 0.087(2) 0.0413(12) 0.0101(12) 0.0025(10) 0.0297(14)
C8 0.0598(15) 0.085(2) 0.0514(13) 0.0027(13) -0.0042(11) 0.0457(14)
C14 0.0696(18) 0.0708(18) 0.0745(18) -0.0150(15) -0.0007(14) 0.0448(16)
C36 0.0707(18) 0.093(2) 0.0566(15) -0.0256(15) -0.0195(13) 0.0523(19)
C12 0.089(2) 0.0715(19) 0.095(2) -0.0077(17) -0.001(2) 0.0546(19)
C5 0.0518(13) 0.0766(18) 0.0407(11) 0.0078(11) -0.0041(9) 0.0324(13)
C15 0.0696(17) 0.0708(17) 0.0600(15) -0.0063(13) 0.0087(13) 0.0439(15)
C9 0.0691(18) 0.100(2) 0.0630(16) -0.0099(16) -0.0084(14) 0.0593(19)
C16 0.0710(17) 0.0715(17) 0.0623(15) -0.0132(14) -0.0017(13) 0.0433(15)
C19 0.082(2) 0.0650(17) 0.0746(18) -0.0185(15) -0.0053(16) 0.0431(17)
C11 0.0750(19) 0.078(2) 0.083(2) -0.0206(17) -0.0118(17) 0.0519(17)
C20 0.083(2) 0.0633(17) 0.0675(17) -0.0258(14) -0.0161(15) 0.0414(16)
C7 0.0529(14) 0.107(3) 0.0504(13) 0.0015(15) 0.0026(11) 0.0443(16)
C32 0.0517(14) 0.102(3) 0.0572(15) -0.0328(16) -0.0062(12) 0.0357(16)
C30 0.0516(13) 0.0687(16) 0.0576(14) -0.0146(13) 0.0013(11) 0.0287(12)
C34 0.0622(16) 0.089(2) 0.0568(15) -0.0171(15) -0.0080(12) 0.0438(16)
C31 0.0494(14) 0.090(2) 0.0633(16) -0.0235(15) 0.0014(12) 0.0293(14)
C33 0.0676(18) 0.108(3) 0.0551(14) -0.0205(17) -0.0078(14) 0.0511(19)
C13 0.094(3) 0.0680(19) 0.089(2) -0.0146(17) -0.0096(19) 0.0529(19)
C18 0.0735(19) 0.0692(18) 0.0749(18) -0.0125(15) -0.0061(15) 0.0420(16)
C2 0.088(2) 0.0675(18) 0.0544(15) -0.0068(13) -0.0188(15) 0.0410(17)
C17 0.079(2) 0.0705(19) 0.114(3) -0.0205(19) 0.002(2) 0.0497(18)
C35 0.0562(16) 0.138(4) 0.0707(19) -0.051(2) -0.0133(15) 0.046(2)
C10 0.096(3) 0.092(2) 0.086(2) -0.0294(19) -0.024(2) 0.066(2)
C38 0.099(3) 0.121(4) 0.0627(19) 0.014(2) 0.0041(19) 0.051(3)

loop_
_atom_type_symbol
_atom_type_description
_atom_type_scat_dispersion_real
_atom_type_scat_dispersion_imag
_atom_type_scat_source
C C 0.0181 0.0091 'International Tables Vol C Tables 4.2.6.8 and 6.1.1.4'
H H 0.0000 0.0000 'International Tables Vol C Tables 4.2.6.8 and 6.1.1.4'
N N 0.0311 0.0180 'International Tables Vol C Tables 4.2.6.8 and 6.1.1.4'
O O 0.0492 0.0322 'International Tables Vol C Tables 4.2.6.8 and 6.1.1.4'
Zn Zn -1.5491 0.6778 'International Tables Vol C Tables 4.2.6.8 and 6.1.1.4'

loop_
_exptl_crystal_face_index_h
_exptl_crystal_face_index_k
_exptl_crystal_face_index_l
_exptl_crystal_face_perp_dist
1 1 1 0.0783
15 -7 2 0.1369
4 -13 -5 0.1223
9 -14 -4 0.1425
-3 12 5 0.0809
-7 1 9 0.1242
6 2 8 0.0889
12 1 -1 0.1134
5 -2 -10 0.1001
-1 -12 -1 0.1095
-12 4 -5 0.1650
3 11 2 0.0724
7 7 4 0.0748
13 -8 5 0.1293
-15 7 0 0.1849
-13 2 -3 0.1528
-13 4 5 0.1412
5 -6 -9 0.0993
4 7 -7 0.0828
-4 -7 7 0.1288
1 -6 10 0.1337
-1 -12 2 0.1145
1 12 -2 0.0805
-9 -3 -6 0.1272

loop_
_geom_angle_atom_site_label_1
_geom_angle_atom_site_label_2
_geom_angle_atom_site_label_3
_geom_angle
_geom_angle_site_symmetry_1
_geom_angle_site_symmetry_3
_geom_angle_publ_flag
N5 Zn1 N2 97.08(9) 6 . ?
N5 Zn1 N4 76.67(9) 6 6 ?
O4 Zn1 N5 134.89(9) . 6 ?
O4 Zn1 N3 111.37(11) . . ?
O4 Zn1 N2 100.41(9) . . ?
O4 Zn1 N4 86.52(9) . 6 ?
N3 Zn1 N5 112.13(10) . 6 ?
N3 Zn1 N2 81.62(11) . . ?
N3 Zn1 N4 97.45(11) . 6 ?
N2 Zn1 N4 172.87(9) . 6 ?
C29 O2 C28 116.5(2) . . ?
C23 N5 Zn1 117.11(18) . 6 ?
C27 N5 Zn1 124.06(17) . 6 ?
C27 N5 C23 118.8(2) . . ?
C14 O1 C17 119.3(3) . . ?
C37 O4 Zn1 107.6(2) . . ?
C4 N1 H1 125.0 . . ?
C4 N1 C1 110.0(3) . . ?
C1 N1 H1 125.0 . . ?
C24 C25 C28 121.4(2) . . ?
C26 C25 C24 118.3(2) . . ?
C26 C25 C28 120.3(2) . . ?
C36 N6 C35 124.3(4) . . ?
C25 C24 H24 120.1 . . ?
C25 C24 C23 119.9(2) . . ?
C23 C24 H24 120.1 . . ?
C9 N3 Zn1 112.5(2) . . ?
C9 N3 C10 119.2(3) . . ?
C10 N3 Zn1 128.3(3) . . ?
C8 N2 Zn1 105.8(2) . . ?
C5 N2 Zn1 148.01(19) . . ?
C5 N2 C8 106.1(2) . . ?
C21 N4 Zn1 114.27(19) . 6 ?
C21 N4 C20 118.7(3) . . ?
C20 N4 Zn1 126.9(2) . 6 ?
C25 C26 H26 120.5 . . ?
C25 C26 C27 118.9(2) . . ?
C27 C26 H26 120.5 . . ?
O2 C28 C25 107.8(2) . . ?
O2 C28 H28A 110.2 . . ?
O2 C28 H28B 110.2 . . ?
C25 C28 H28A 110.2 . . ?
C25 C28 H28B 110.2 . . ?
H28A C28 H28B 108.5 . . ?
N4 C21 C23 115.5(2) . . ?
N4 C21 C22 121.7(3) . . ?
C22 C21 C23 122.8(2) . . ?
N1 C4 C3 107.4(3) . . ?
N1 C4 C5 122.3(3) . . ?
C3 C4 C5 130.3(3) . . ?
N5 C23 C24 121.4(2) . . ?
N5 C23 C21 116.1(2) . . ?
C24 C23 C21 122.5(2) . . ?
C21 C22 H22 120.4 . . ?
C21 C22 C18 119.2(3) . . ?
C18 C22 H22 120.4 . . ?
N5 C27 C26 122.8(2) . . ?
N5 C27 H27 118.6 . . ?
C26 C27 H27 118.6 . . ?
O2 C29 C30 125.0(3) . . ?
O2 C29 C34 115.5(3) . . ?
C34 C29 C30 119.5(3) . . ?
O4 C37 C38 117.7(4) . . ?
O3 C37 O4 122.5(3) . . ?
O3 C37 C38 119.9(4) . . ?
N1 C1 C36 122.5(3) . . ?
N1 C1 C2 107.0(3) . . ?
C36 C1 C2 130.5(3) . . ?
C4 C3 H3 125.6 . . ?
C2 C3 C4 108.7(3) . . ?
C2 C3 H3 125.6 . . ?
C5 C6 H6 126.5 . . ?
C7 C6 H6 126.5 . . ?
C7 C6 C5 107.1(3) . . ?
N2 C8 C9 120.2(3) . . ?
N2 C8 C7 110.4(3) . . ?
C7 C8 C9 129.4(3) . . ?
O1 C14 C13 124.1(3) . . ?
C15 C14 O1 116.4(3) . . ?
C15 C14 C13 119.3(3) . . ?
N6 C36 C1 125.0(3) . . ?
N6 C36 H36 117.5 . . ?
C1 C36 H36 117.5 . . ?
C11 C12 H12 119.0 . . ?
C13 C12 H12 119.0 . . ?
C13 C12 C11 122.0(4) . . ?
N2 C5 C4 123.9(3) . . ?
N2 C5 C6 110.5(3) . . ?
C6 C5 C4 125.5(3) . . ?
C14 C15 H15 119.6 . . ?
C14 C15 C16 120.7(3) . . ?
C16 C15 H15 119.6 . . ?
N3 C9 C8 119.7(3) . . ?
N3 C9 H9 120.2 . . ?
C8 C9 H9 120.2 . . ?
C15 C16 H16 119.6 . . ?
C15 C16 C11 120.9(3) . . ?
C11 C16 H16 119.6 . . ?
C20 C19 H19 121.1 . . ?
C18 C19 H19 121.1 . . ?
C18 C19 C20 117.7(3) . . ?
C12 C11 C16 117.9(3) . . ?
C12 C11 C10 119.2(4) . . ?
C16 C11 C10 122.9(4) . . ?
N4 C20 C19 122.5(3) . . ?
N4 C20 H20 118.8 . . ?
C19 C20 H20 118.8 . . ?
C6 C7 C8 105.9(3) . . ?
C6 C7 H7 127.1 . . ?
C8 C7 H7 127.1 . . ?
C31 C32 C35 119.7(4) . . ?
C33 C32 C31 118.9(3) . . ?
C33 C32 C35 121.3(4) . . ?
C29 C30 H30 120.1 . . ?
C29 C30 C31 119.8(3) . . ?
C31 C30 H30 120.1 . . ?
C29 C34 H34 119.7 . . ?
C29 C34 C33 120.6(4) . . ?
C33 C34 H34 119.7 . . ?
C32 C31 H31 119.9 . . ?
C30 C31 C32 120.3(4) . . ?
C30 C31 H31 119.9 . . ?
C32 C33 C34 121.0(4) . . ?
C32 C33 H33 119.5 . . ?
C34 C33 H33 119.5 . . ?
C14 C13 H13 120.4 . . ?
C12 C13 C14 119.2(4) . . ?
C12 C13 H13 120.4 . . ?
C22 C18 C17 119.7(3) . . ?
C19 C18 C22 120.2(3) . . ?
C19 C18 C17 119.9(3) . . ?
C1 C2 H2 126.5 . . ?
C3 C2 C1 106.9(3) . . ?
C3 C2 H2 126.5 . . ?
O1 C17 C18 107.5(3) . . ?
O1 C17 H17A 110.2 . . ?
O1 C17 H17B 110.2 . . ?
C18 C17 H17A 110.2 . . ?
C18 C17 H17B 110.2 . . ?
H17A C17 H17B 108.5 . . ?
N6 C35 C32 107.7(3) . . ?
N6 C35 H35A 110.2 . . ?
N6 C35 H35B 110.2 . . ?
C32 C35 H35A 110.2 . . ?
C32 C35 H35B 110.2 . . ?
H35A C35 H35B 108.5 . . ?
N3 C10 C11 111.1(3) . . ?
N3 C10 H10A 109.4 . . ?
N3 C10 H10B 109.4 . . ?
C11 C10 H10A 109.4 . . ?
C11 C10 H10B 109.4 . . ?
H10A C10 H10B 108.0 . . ?
C37 C38 H38A 109.5 . . ?
C37 C38 H38B 109.5 . . ?
C37 C38 H38C 109.5 . . ?
H38A C38 H38B 109.5 . . ?
H38A C38 H38C 109.5 . . ?
H38B C38 H38C 109.5 . . ?

loop_
_geom_bond_atom_site_label_1
_geom_bond_atom_site_label_2
_geom_bond_distance
_geom_bond_site_symmetry_2
_geom_bond_publ_flag
Zn1 N5 2.081(2) 6 ?
Zn1 O4 2.052(2) . ?
Zn1 N3 2.053(3) . ?
Zn1 N2 2.162(3) . ?
Zn1 N4 2.188(3) 6 ?
O2 C28 1.425(3) . ?
O2 C29 1.359(3) . ?
N5 C23 1.349(3) . ?
N5 C27 1.332(3) . ?
O1 C14 1.376(4) . ?
O1 C17 1.446(5) . ?
O4 C37 1.252(5) . ?
O3 C37 1.247(4) . ?
N1 H1 0.8800 . ?
N1 C4 1.367(4) . ?
N1 C1 1.376(4) . ?
C25 C24 1.386(4) . ?
C25 C26 1.386(4) . ?
C25 C28 1.501(3) . ?
N6 C36 1.250(5) . ?
N6 C35 1.477(4) . ?
C24 H24 0.9500 . ?
C24 C23 1.393(4) . ?
N3 C9 1.293(5) . ?
N3 C10 1.458(5) . ?
N2 C8 1.375(4) . ?
N2 C5 1.347(4) . ?
N4 C21 1.337(4) . ?
N4 C20 1.338(4) . ?
C26 H26 0.9500 . ?
C26 C27 1.394(3) . ?
C28 H28A 0.9900 . ?
C28 H28B 0.9900 . ?
C21 C23 1.478(4) . ?
C21 C22 1.380(4) . ?
C4 C3 1.410(5) . ?
C4 C5 1.430(4) . ?
C22 H22 0.9500 . ?
C22 C18 1.381(4) . ?
C27 H27 0.9500 . ?
C29 C30 1.391(5) . ?
C29 C34 1.381(5) . ?
C37 C38 1.535(5) . ?
C1 C36 1.407(5) . ?
C1 C2 1.435(5) . ?
C3 H3 0.9500 . ?
C3 C2 1.377(5) . ?
C6 H6 0.9500 . ?
C6 C5 1.415(4) . ?
C6 C7 1.373(5) . ?
C8 C9 1.422(5) . ?
C8 C7 1.415(5) . ?
C14 C15 1.376(5) . ?
C14 C13 1.422(5) . ?
C36 H36 0.9500 . ?
C12 H12 0.9500 . ?
C12 C11 1.396(6) . ?
C12 C13 1.366(6) . ?
C15 H15 0.9500 . ?
C15 C16 1.380(5) . ?
C9 H9 0.9500 . ?
C16 H16 0.9500 . ?
C16 C11 1.400(5) . ?
C19 H19 0.9500 . ?
C19 C20 1.408(5) . ?
C19 C18 1.353(5) . ?
C11 C10 1.533(5) . ?
C20 H20 0.9500 . ?
C7 H7 0.9500 . ?
C32 C31 1.401(6) . ?
C32 C33 1.376(6) . ?
C32 C35 1.518(4) . ?
C30 H30 0.9500 . ?
C30 C31 1.398(4) . ?
C34 H34 0.9500 . ?
C34 C33 1.384(5) . ?
C31 H31 0.9500 . ?
C33 H33 0.9500 . ?
C13 H13 0.9500 . ?
C18 C17 1.515(5) . ?
C2 H2 0.9500 . ?
C17 H17A 0.9900 . ?
C17 H17B 0.9900 . ?
C35 H35A 0.9900 . ?
C35 H35B 0.9900 . ?
C10 H10A 0.9900 . ?
C10 H10B 0.9900 . ?
C38 H38A 0.9800 . ?
C38 H38B 0.9800 . ?
C38 H38C 0.9800 . ?

loop_
_geom_torsion_atom_site_label_1
_geom_torsion_atom_site_label_2
_geom_torsion_atom_site_label_3
_geom_torsion_atom_site_label_4
_geom_torsion
_geom_torsion_site_symmetry_1
_geom_torsion_site_symmetry_2
_geom_torsion_site_symmetry_3
_geom_torsion_site_symmetry_4
_geom_torsion_publ_flag
Zn1 N5 C23 C24 -177.27(18) 6 . . . ?
Zn1 N5 C23 C21 3.5(3) 6 . . . ?
Zn1 N5 C27 C26 177.66(19) 6 . . . ?
Zn1 O4 C37 O3 -10.5(4) . . . . ?
Zn1 O4 C37 C38 169.9(3) . . . . ?
Zn1 N3 C9 C8 -1.4(4) . . . . ?
Zn1 N3 C10 C11 60.0(5) . . . . ?
Zn1 N2 C8 C9 4.1(3) . . . . ?
Zn1 N2 C8 C7 -176.47(19) . . . . ?
Zn1 N2 C5 C4 -7.9(5) . . . . ?
Zn1 N2 C5 C6 174.1(3) . . . . ?
Zn1 N4 C21 C23 -4.4(3) 6 . . . ?
Zn1 N4 C21 C22 174.5(2) 6 . . . ?
Zn1 N4 C20 C19 -173.2(3) 6 . . . ?
O2 C29 C30 C31 -177.6(3) . . . . ?
O2 C29 C34 C33 178.5(3) . . . . ?
O1 C14 C15 C16 174.5(3) . . . . ?
O1 C14 C13 C12 -175.3(3) . . . . ?
N1 C4 C3 C2 -1.5(3) . . . . ?
N1 C4 C5 N2 6.6(4) . . . . ?
N1 C4 C5 C6 -175.7(2) . . . . ?
N1 C1 C36 N6 7.5(5) . . . . ?
N1 C1 C2 C3 -0.4(3) . . . . ?
C25 C24 C23 N5 0.0(4) . . . . ?
C25 C24 C23 C21 179.3(2) . . . . ?
C25 C26 C27 N5 -1.2(4) . . . . ?
C24 C25 C26 C27 1.5(3) . . . . ?
C24 C25 C28 O2 -35.0(3) . . . . ?
N2 C8 C9 N3 -2.1(4) . . . . ?
N2 C8 C7 C6 -0.3(3) . . . . ?
N4 C21 C23 N5 0.8(3) . . . . ?
N4 C21 C23 C24 -178.4(2) . . . . ?
N4 C21 C22 C18 -0.2(4) . . . . ?
C26 C25 C24 C23 -1.0(3) . . . . ?
C26 C25 C28 O2 146.2(2) . . . . ?
C28 O2 C29 C30 -22.6(4) . . . . ?
C28 O2 C29 C34 159.1(3) . . . . ?
C28 C25 C24 C23 -179.9(2) . . . . ?
C28 C25 C26 C27 -179.6(2) . . . . ?
C21 N4 C20 C19 1.9(5) . . . . ?
C21 C22 C18 C19 1.0(5) . . . . ?
C21 C22 C18 C17 -173.5(4) . . . . ?
C4 N1 C1 C36 178.7(2) . . . . ?
C4 N1 C1 C2 -0.5(3) . . . . ?
C4 C3 C2 C1 1.2(3) . . . . ?
C23 N5 C27 C26 0.2(4) . . . . ?
C23 C21 C22 C18 178.6(3) . . . . ?
C22 C21 C23 N5 -178.0(3) . . . . ?
C22 C21 C23 C24 2.7(4) . . . . ?
C22 C18 C17 O1 -34.8(5) . . . . ?
C27 N5 C23 C24 0.4(4) . . . . ?
C27 N5 C23 C21 -178.9(2) . . . . ?
C29 O2 C28 C25 -170.1(2) . . . . ?
C29 C30 C31 C32 -0.7(4) . . . . ?
C29 C34 C33 C32 -0.8(5) . . . . ?
C1 N1 C4 C3 1.2(3) . . . . ?
C1 N1 C4 C5 -176.3(2) . . . . ?
C3 C4 C5 N2 -170.3(3) . . . . ?
C3 C4 C5 C6 7.3(4) . . . . ?
C8 N2 C5 C4 176.1(2) . . . . ?
C8 N2 C5 C6 -1.8(3) . . . . ?
C14 O1 C17 C18 156.9(3) . . . . ?
C14 C15 C16 C11 0.3(4) . . . . ?
C36 N6 C35 C32 114.7(4) . . . . ?
C36 C1 C2 C3 -179.6(3) . . . . ?
C12 C11 C10 N3 -147.9(4) . . . . ?
C5 N2 C8 C9 -178.1(3) . . . . ?
C5 N2 C8 C7 1.3(3) . . . . ?
C5 C4 C3 C2 175.8(3) . . . . ?
C5 C6 C7 C8 -0.8(3) . . . . ?
C15 C14 C13 C12 -0.6(5) . . . . ?
C15 C16 C11 C12 1.4(5) . . . . ?
C15 C16 C11 C10 -179.7(3) . . . . ?
C9 N3 C10 C11 -119.0(4) . . . . ?
C9 C8 C7 C6 179.1(3) . . . . ?
C16 C11 C10 N3 33.1(5) . . . . ?
C19 C18 C17 O1 150.7(4) . . . . ?
C11 C12 C13 C14 2.3(6) . . . . ?
C20 N4 C21 C23 179.9(3) . . . . ?
C20 N4 C21 C22 -1.2(4) . . . . ?
C20 C19 C18 C22 -0.4(6) . . . . ?
C20 C19 C18 C17 174.1(4) . . . . ?
C7 C6 C5 N2 1.7(3) . . . . ?
C7 C6 C5 C4 -176.2(2) . . . . ?
C7 C8 C9 N3 178.6(3) . . . . ?
C30 C29 C34 C33 0.2(5) . . . . ?
C34 C29 C30 C31 0.5(4) . . . . ?
C31 C32 C33 C34 0.7(5) . . . . ?
C31 C32 C35 N6 -99.5(4) . . . . ?
C33 C32 C31 C30 0.0(4) . . . . ?
C33 C32 C35 N6 76.5(5) . . . . ?
C13 C14 C15 C16 -0.7(5) . . . . ?
C13 C12 C11 C16 -2.7(6) . . . . ?
C13 C12 C11 C10 178.3(4) . . . . ?
C18 C19 C20 N4 -1.1(6) . . . . ?
C2 C1 C36 N6 -173.5(3) . . . . ?
C17 O1 C14 C15 170.3(3) . . . . ?
C17 O1 C14 C13 -14.8(5) . . . . ?
C35 N6 C36 C1 -168.9(3) . . . . ?
C35 C32 C31 C30 176.2(3) . . . . ?
C35 C32 C33 C34 -175.4(3) . . . . ?
C10 N3 C9 C8 177.7(3) . . . . ?

loop_
_exptl_oxdiff_crystal_face_indexfrac_h
_exptl_oxdiff_crystal_face_indexfrac_k
_exptl_oxdiff_crystal_face_indexfrac_l
_exptl_oxdiff_crystal_face_x
_exptl_oxdiff_crystal_face_y
_exptl_oxdiff_crystal_face_z
1.0006 1.0006 0.9999 0.0515 0.0222 0.1539
14.7317 -6.5421 1.8964 -0.5726 -0.1750 0.8009
4.0449 -12.6627 -5.3275 -0.8324 -0.2456 -0.4969
8.7811 -13.6245 -4.1035 -0.9456 -0.2811 -0.1641
-3.4764 12.4543 5.4244 0.8130 0.2396 0.5307
-6.7892 1.3154 9.2166 0.2317 0.9727 0.0092
6.4606 2.3280 8.3517 0.1033 0.4138 0.9045
12.4532 1.0042 -0.5616 -0.1160 -0.5057 0.8549
5.4915 -1.5390 -9.7271 -0.2304 -0.9646 -0.1286
-1.1401 -12.2664 -1.4669 -0.7122 0.2472 -0.6570
-12.4474 3.6503 -5.4902 0.3480 -0.1276 -0.9288
2.6936 11.1770 2.1036 0.6314 -0.2182 0.7441
6.9211 7.1042 3.7515 0.3459 -0.1167 0.9310
12.8197 -7.7813 5.3467 -0.5959 0.2140 0.7740
-15.0025 7.3565 0.2698 0.6385 0.3441 -0.6884
-13.0369 1.5655 -3.3349 0.2484 0.1298 -0.9599
-13.0380 4.2130 4.8604 0.4581 0.7458 -0.4837
4.9665 -6.0866 -9.4742 -0.4877 -0.8026 -0.3436
4.0708 6.5373 -7.3671 0.2777 -0.9351 0.2200
-4.0310 -6.5357 7.3940 -0.2779 0.9360 -0.2161
0.6741 -5.6986 9.5573 -0.2791 0.9318 0.2320
-0.9635 -12.2553 1.9976 -0.6909 0.5313 -0.4903
1.3902 12.0692 -1.7462 0.6758 -0.5200 0.5224
-8.9678 -3.3188 -5.5908 -0.1084 -0.0687 -0.9917

loop_
_smtbx_masks_void_nr
_smtbx_masks_void_average_x
_smtbx_masks_void_average_y
_smtbx_masks_void_average_z
_smtbx_masks_void_volume
_smtbx_masks_void_count_electrons
_smtbx_masks_void_content
1 -0.632 -0.681 -0.778 3245.2 986.3 ?
